data_7053288
loop_
_publ_author_name
'Fernando, Isurika R.'
'Daskalakis, Nikos'
'Demadis, Konstantinos D.'
'Mezei, Gellert'

_publ_section_title
;
 Cation effect on the inorganic--organic layered structure of
 pyrazole-4-sulfonate networks and inhibitory effects on copper corrosion
;
_journal_issue 2
_journal_name_full 'New Journal of Chemistry'
_journal_page_first 221
_journal_paper_doi 10.1039/b9nj00361d
_journal_volume 34
_journal_year 2010
_chemical_formula_sum 'C6 H18 Cu N4 O12 S2'
_chemical_formula_weight 465.90
_chemical_name_systematic
;
?
;
_space_group_IT_number 14
_symmetry_cell_setting monoclinic
_symmetry_space_group_name_Hall '-P 2ybc'
_symmetry_space_group_name_H-M 'P 1 21/c 1'
_atom_sites_solution_hydrogens geom
_atom_sites_solution_primary direct
_atom_sites_solution_secondary difmap
_audit_creation_method SHELXL-97
_cell_angle_alpha 90.00
_cell_angle_beta 109.747(2)
_cell_angle_gamma 90.00
_cell_formula_units_Z 2
_cell_length_a 9.0315(10)
_cell_length_b 13.2968(15)
_cell_length_c 7.7103(9)
_cell_measurement_temperature 298(2)
_cell_volume 871.48(17)
_computing_cell_refinement 'Bruker SMART'
_computing_data_collection 'Bruker SMART'
_computing_data_reduction 'Bruker SHELXTL'
_computing_molecular_graphics 'Bruker SHELXTL'
_computing_publication_material 'Bruker SHELXTL'
_computing_structure_refinement 'SHELXL-97 (Sheldrick, 1997)'
_computing_structure_solution 'SHELXS-97 (Sheldrick, 1990)'
_diffrn_ambient_temperature 298(2)
_diffrn_measured_fraction_theta_full 0.999
_diffrn_measured_fraction_theta_max 0.999
_diffrn_measurement_device_type 'CCD area detector'
_diffrn_measurement_method 'phi and omega scans'
_diffrn_radiation_monochromator graphite
_diffrn_radiation_source 'fine-focus sealed tube'
_diffrn_radiation_type MoK\a
_diffrn_radiation_wavelength 0.71073
_diffrn_reflns_av_R_equivalents 0.0198
_diffrn_reflns_av_sigmaI/netI 0.0159
_diffrn_reflns_limit_h_max 10
_diffrn_reflns_limit_h_min -9
_diffrn_reflns_limit_k_max 14
_diffrn_reflns_limit_k_min -13
_diffrn_reflns_limit_l_max 8
_diffrn_reflns_limit_l_min -8
_diffrn_reflns_number 3709
_diffrn_reflns_theta_full 23.25
_diffrn_reflns_theta_max 23.25
_diffrn_reflns_theta_min 2.40
_exptl_absorpt_coefficient_mu 1.559
_exptl_absorpt_correction_type none
_exptl_crystal_colour blue
_exptl_crystal_density_diffrn 1.775
_exptl_crystal_density_method 'not measured'
_exptl_crystal_description prism
_exptl_crystal_F_000 478
_exptl_crystal_size_max 0.21
_exptl_crystal_size_mid 0.12
_exptl_crystal_size_min 0.07
_refine_diff_density_max 0.331
_refine_diff_density_min -0.303
_refine_diff_density_rms 0.058
_refine_ls_extinction_method none
_refine_ls_goodness_of_fit_ref 1.062
_refine_ls_hydrogen_treatment constr
_refine_ls_matrix_type full
_refine_ls_number_parameters 121
_refine_ls_number_reflns 1252
_refine_ls_number_restraints 6
_refine_ls_restrained_S_all 1.062
_refine_ls_R_factor_all 0.0255
_refine_ls_R_factor_gt 0.0238
_refine_ls_shift/su_max 0.000
_refine_ls_shift/su_mean 0.000
_refine_ls_structure_factor_coef Fsqd
_refine_ls_weighting_details 'calc w=1/[\s^2^(Fo^2^)+(0.0429P)^2^+0.3861P] where P=(Fo^2^+2Fc^2^)/3'
_refine_ls_weighting_scheme calc
_refine_ls_wR_factor_gt 0.0658
_refine_ls_wR_factor_ref 0.0669
_reflns_number_gt 1180
_reflns_number_total 1252
_reflns_threshold_expression >2sigma(I)
_cod_data_source_file b9nj00361d.txt
_cod_data_source_block copperpyrazolesulfonate
_cod_depositor_comments
;
The following automatic conversions were performed:

'_symmetry_cell_setting' value 'Monoclinic' changed to 'monoclinic'
according to /home/saulius/struct/CIF-dictionaries/cif_core.dic
dictionary named 'cif_core.dic' version 2.4.2 from 2011-04-26.

Automatic conversion script
Id: cif_fix_values 1891 2012-01-12 08:04:46Z andrius 
;
_cod_original_sg_symbol_H-M P2(1)/c
_cod_database_code 7053288

loop_
_symmetry_equiv_pos_as_xyz
'x, y, z'
'-x, y+1/2, -z+1/2'
'-x, -y, -z'
'x, -y-1/2, z-1/2'

loop_
_atom_site_label
_atom_site_type_symbol
_atom_site_fract_x
_atom_site_fract_y
_atom_site_fract_z
_atom_site_U_iso_or_equiv
_atom_site_adp_type
_atom_site_occupancy
_atom_site_symmetry_multiplicity
_atom_site_calc_flag
_atom_site_refinement_flags
Cu1 Cu 0.5000 0.5000 0.0000 0.02472(17) Uani 1 2 d S
S1 S 0.28292(6) 0.09072(4) 0.03222(7) 0.02409(18) Uani 1 1 d .
O1 O 0.2403(2) 0.04705(13) -0.1514(2) 0.0374(4) Uani 1 1 d .
O2 O 0.3699(2) 0.01986(12) 0.1726(2) 0.0356(4) Uani 1 1 d .
O3 O 0.14845(19) 0.13461(12) 0.0665(2) 0.0389(4) Uani 1 1 d .
O4 O 0.30405(18) 0.52269(12) 0.0527(2) 0.0289(4) Uani 1 1 d D
O5 O 0.03962(19) 0.44578(14) 0.8255(2) 0.0414(4) Uani 1 1 d D
O6 O 0.8938(3) 0.2857(2) 0.9712(5) 0.0992(10) Uani 1 1 d D
N1 N 0.4881(2) 0.35052(14) 0.0309(2) 0.0264(4) Uani 1 1 d .
N2 N 0.5987(2) 0.28560(14) 0.0180(3) 0.0306(4) Uani 1 1 d .
H2 H 0.6875 0.3036 0.0095 0.037 Uiso 1 1 calc R
C1 C 0.5540(3) 0.19047(17) 0.0199(3) 0.0322(5) Uani 1 1 d .
H1 H 0.6114 0.1335 0.0127 0.039 Uiso 1 1 calc R
C2 C 0.4067(2) 0.19250(15) 0.0347(3) 0.0252(5) Uani 1 1 d .
C3 C 0.3707(3) 0.29334(16) 0.0419(3) 0.0274(5) Uani 1 1 d .
H3 H 0.2777 0.3176 0.0528 0.033 Uiso 1 1 calc R
H4B H 0.2229 0.5027 -0.0188 0.035(8) Uiso 1 1 d RD
H4A H 0.3074 0.5070 0.1528 0.028(7) Uiso 1 1 d RD
H5A H -0.0368 0.4824 0.7755 0.056(10) Uiso 1 1 d RD
H5B H 0.0662 0.4249 0.7442 0.061(10) Uiso 1 1 d RD
H6A H 0.9288 0.3274 0.9220 0.079(12) Uiso 1 1 d RD
H6B H 0.9402 0.2334 0.9806 0.111(16) Uiso 1 1 d RD

loop_
_atom_site_aniso_label
_atom_site_aniso_U_11
_atom_site_aniso_U_22
_atom_site_aniso_U_33
_atom_site_aniso_U_23
_atom_site_aniso_U_13
_atom_site_aniso_U_12
Cu1 0.0251(3) 0.0164(2) 0.0349(3) 0.00110(14) 0.01317(18) -0.00050(13)
S1 0.0269(3) 0.0193(3) 0.0274(3) -0.0003(2) 0.0108(2) -0.0024(2)
O1 0.0393(10) 0.0427(10) 0.0317(9) -0.0092(8) 0.0139(7) -0.0140(8)
O2 0.0427(10) 0.0234(8) 0.0375(9) 0.0063(7) 0.0095(8) 0.0000(7)
O3 0.0370(9) 0.0318(9) 0.0572(11) 0.0044(8) 0.0281(8) 0.0024(7)
O4 0.0292(9) 0.0279(8) 0.0318(9) 0.0020(7) 0.0130(7) -0.0010(7)
O5 0.0310(10) 0.0564(12) 0.0377(9) 0.0011(9) 0.0126(8) 0.0095(8)
O6 0.0656(16) 0.0665(16) 0.194(3) 0.0554(19) 0.0818(19) 0.0287(14)
N1 0.0281(10) 0.0189(10) 0.0333(10) 0.0002(8) 0.0119(8) 0.0007(8)
N2 0.0258(10) 0.0237(10) 0.0456(11) 0.0010(9) 0.0164(9) -0.0003(8)
C1 0.0326(13) 0.0196(12) 0.0471(14) 0.0008(10) 0.0170(10) 0.0023(10)
C2 0.0287(12) 0.0194(12) 0.0273(11) 0.0011(9) 0.0093(9) -0.0022(9)
C3 0.0272(12) 0.0232(12) 0.0339(12) 0.0012(10) 0.0130(10) 0.0017(10)

loop_
_atom_type_symbol
_atom_type_description
_atom_type_scat_dispersion_real
_atom_type_scat_dispersion_imag
_atom_type_scat_source
C C 0.0033 0.0016 'International Tables Vol C Tables 4.2.6.8 and 6.1.1.4'
H H 0.0000 0.0000 'International Tables Vol C Tables 4.2.6.8 and 6.1.1.4'
N N 0.0061 0.0033 'International Tables Vol C Tables 4.2.6.8 and 6.1.1.4'
O O 0.0106 0.0060 'International Tables Vol C Tables 4.2.6.8 and 6.1.1.4'
S S 0.1246 0.1234 'International Tables Vol C Tables 4.2.6.8 and 6.1.1.4'
Cu Cu 0.3201 1.2651 'International Tables Vol C Tables 4.2.6.8 and 6.1.1.4'

loop_
_geom_angle_atom_site_label_1
_geom_angle_atom_site_label_2
_geom_angle_atom_site_label_3
_geom_angle
_geom_angle_site_symmetry_1
_geom_angle_site_symmetry_3
O4 Cu1 O4 180.00(9) . 3_665
O4 Cu1 N1 87.75(7) . 3_665
O4 Cu1 N1 92.25(7) 3_665 3_665
O4 Cu1 N1 92.25(7) . .
O4 Cu1 N1 87.75(7) 3_665 .
N1 Cu1 N1 180.0 3_665 .
O4 Cu1 O2 85.48(6) . 2_655
O4 Cu1 O2 94.52(6) 3_665 2_655
N1 Cu1 O2 89.38(6) 3_665 2_655
N1 Cu1 O2 90.62(6) . 2_655
O4 Cu1 O2 94.52(6) . 4_565
O4 Cu1 O2 85.48(6) 3_665 4_565
N1 Cu1 O2 90.62(6) 3_665 4_565
N1 Cu1 O2 89.38(6) . 4_565
O2 Cu1 O2 180.0 2_655 4_565
O2 S1 O3 113.68(10) . .
O2 S1 O1 111.41(10) . .
O3 S1 O1 112.02(10) . .
O2 S1 C2 108.14(10) . .
O3 S1 C2 104.94(10) . .
O1 S1 C2 106.07(9) . .
S1 O2 Cu1 143.31(10) . 2_645
C3 N1 N2 105.36(17) . .
C3 N1 Cu1 130.45(15) . .
N2 N1 Cu1 123.60(14) . .
C1 N2 N1 111.87(19) . .
N2 C1 C2 106.78(19) . .
C1 C2 C3 105.60(18) . .
C1 C2 S1 128.06(16) . .
C3 C2 S1 126.25(17) . .
N1 C3 C2 110.38(19) . .

loop_
_geom_bond_atom_site_label_1
_geom_bond_atom_site_label_2
_geom_bond_distance
_geom_bond_site_symmetry_2
Cu1 O4 1.9681(15) .
Cu1 O4 1.9681(15) 3_665
Cu1 N1 2.0091(19) 3_665
Cu1 N1 2.0091(19) .
Cu1 O2 2.4124(16) 2_655
Cu1 O2 2.4124(16) 4_565
S1 O2 1.4496(16) .
S1 O3 1.4499(17) .
S1 O1 1.4563(16) .
S1 C2 1.751(2) .
O2 Cu1 2.4124(16) 2_645
N1 C3 1.330(3) .
N1 N2 1.349(3) .
N2 C1 1.329(3) .
C1 C2 1.374(3) .
C2 C3 1.385(3) .
